data_4514197
loop_
_publ_author_name
'Domski, Gregory J.'
'Eagan, James M.'
'De Rosa, Claudio'
'Di Girolamo, Rocco'
'LaPointe, Anne M.'
'Lobkovsky, Emil B.'
'Talarico, Giovanni'
'Coates, Geoffrey W.'

_publ_section_title
;
 Combined Experimental and Theoretical Approach for Living and
 Isoselective Propylene Polymerization
;
_journal_issue 10
_journal_name_full 'ACS Catalysis'
_journal_page_first 6930
_journal_paper_doi 10.1021/acscatal.7b02107
_journal_volume 7
_journal_year 2017
_chemical_formula_moiety 'C28 H36 Hf N2'
_chemical_formula_sum 'C28 H36 Hf N2'
_chemical_formula_weight 579.08
_space_group_crystal_system monoclinic
_space_group_IT_number 14
_space_group_name_Hall '-P 2yn'
_space_group_name_H-M_alt 'P 1 21/n 1'
_symmetry_space_group_name_Hall '-P 2yn'
_symmetry_space_group_name_H-M 'P 1 21/n 1'
_atom_sites_solution_hydrogens geom
_audit_creation_date 2017-06-28
_audit_creation_method
;
Olex2 1.2
(compiled 2017.01.04 svn.r3372 for OlexSys, GUI svn.r5335)
;
_cell_angle_alpha 90
_cell_angle_beta 97.923(3)
_cell_angle_gamma 90
_cell_formula_units_Z 4
_cell_length_a 10.3324(8)
_cell_length_b 14.8323(11)
_cell_length_c 16.0844(12)
_cell_measurement_reflns_used 8433
_cell_measurement_temperature 173.15
_cell_measurement_theta_max 29.826
_cell_measurement_theta_min 2.418
_cell_volume 2441.5(3)
_computing_cell_refinement 'SAINT v7.34A (Bruker, 200?)'
_computing_data_reduction 'SAINT v7.34A (Bruker, 200?)'
_computing_molecular_graphics 'Olex2 (Dolomanov et al., 2009)'
_computing_publication_material 'Olex2 (Dolomanov et al., 2009)'
_computing_structure_refinement 'XL (Sheldrick, 2008)'
_diffrn_ambient_temperature 173.15
_diffrn_measured_fraction_theta_full 0.999
_diffrn_measured_fraction_theta_max 0.999
_diffrn_measurement_device_type 'CCD area detector'
_diffrn_measurement_method 'phi and omega scans'
_diffrn_radiation_monochromator graphite
_diffrn_radiation_type MoK\a
_diffrn_radiation_wavelength 0.71073
_diffrn_reflns_av_R_equivalents 0.0523
_diffrn_reflns_av_unetI/netI 0.0468
_diffrn_reflns_Laue_measured_fraction_full 0.999
_diffrn_reflns_Laue_measured_fraction_max 0.999
_diffrn_reflns_limit_h_max 14
_diffrn_reflns_limit_h_min -14
_diffrn_reflns_limit_k_max 20
_diffrn_reflns_limit_k_min -12
_diffrn_reflns_limit_l_max 22
_diffrn_reflns_limit_l_min -22
_diffrn_reflns_number 33836
_diffrn_reflns_point_group_measured_fraction_full 0.999
_diffrn_reflns_point_group_measured_fraction_max 0.999
_diffrn_reflns_theta_full 25.242
_diffrn_reflns_theta_max 29.573
_diffrn_reflns_theta_min 1.876
_exptl_absorpt_coefficient_mu 4.290
_exptl_absorpt_correction_T_max 0.6736
_exptl_absorpt_correction_T_min 0.4808
_exptl_absorpt_correction_type multi-scan
_exptl_absorpt_process_details
'SADABS-2004/1 (Bruker,2004) was used for absorption correction. R(int) was 0.0787 before and 0.0462 after correction. The Ratio of minimum to maximum transmission is 0.7976. The \l/2 correction factor is 0.0015.'
_exptl_crystal_colour colourless
_exptl_crystal_density_diffrn 1.575
_exptl_crystal_description block
_exptl_crystal_F_000 1160
_exptl_crystal_size_max 0.2
_exptl_crystal_size_mid 0.1
_exptl_crystal_size_min 0.1
_refine_diff_density_max 0.640
_refine_diff_density_min -0.899
_refine_diff_density_rms 0.131
_refine_ls_extinction_method none
_refine_ls_goodness_of_fit_ref 1.063
_refine_ls_hydrogen_treatment constr
_refine_ls_matrix_type full
_refine_ls_number_parameters 288
_refine_ls_number_reflns 6850
_refine_ls_number_restraints 0
_refine_ls_restrained_S_all 1.063
_refine_ls_R_factor_all 0.0407
_refine_ls_R_factor_gt 0.0287
_refine_ls_shift/su_max 0.002
_refine_ls_shift/su_mean 0.000
_refine_ls_structure_factor_coef Fsqd
_refine_ls_weighting_details 'w=1/[\s^2^(Fo^2^)+(0.0202P)^2^+0.5722P] where P=(Fo^2^+2Fc^2^)/3'
_refine_ls_weighting_scheme calc
_refine_ls_wR_factor_gt 0.0570
_refine_ls_wR_factor_ref 0.0609
_reflns_Friedel_coverage 0.000
_reflns_number_gt 5567
_reflns_number_total 6850
_reflns_threshold_expression 'I > 2\s(I)'
_cod_data_source_file cs7b02107_si_004.cif
_cod_data_source_block m
_cod_depositor_comments 'Adding full bibliography for 4514196--4514200.cif.'
_cod_database_code 4514197
_shelx_shelxl_version_number 2014/7
_shelx_space_group_comment
;
The symmetry employed for this shelxl refinement is uniquely defined
by the following loop, which should always be used as a source of
symmetry information in preference to the above space-group names.
They are only intended as comments.
;
_shelx_estimated_absorpt_t_max 0.674
_shelx_estimated_absorpt_t_min 0.481
_olex2_refinement_description
;
1. Fixed Uiso
 At 1.2 times of:
  All C(H) groups
 At 1.5 times of:
  All C(H,H,H) groups
2.a Ternary CH refined with riding coordinates:
 C21(H21), C24(H24)
2.b Aromatic/amide H refined with riding coordinates:
 C3(H3), C4(H4), C5(H5), C8(H8), C9(H9), C10(H10), C11(H11), C17(H17),
 C18(H18), C19(H19)
2.c Idealised Me refined as rotating group:
 C13(H13A,H13B,H13C), C14(H14A,H14B,H14C), C22(H22A,H22B,H22C), C23(H23A,H23B,
 H23C), C25(H25A,H25B,H25C), C26(H26A,H26B,H26C), C27(H27A,H27B,H27C), C28(H28A,
 H28B,H28C)
;
_olex2_submission_special_instructions 'No special instructions were received'

loop_
_space_group_symop_operation_xyz
'x, y, z'
'-x+1/2, y+1/2, -z+1/2'
'-x, -y, -z'
'x-1/2, -y-1/2, z-1/2'

loop_
_atom_site_label
_atom_site_type_symbol
_atom_site_fract_x
_atom_site_fract_y
_atom_site_fract_z
_atom_site_U_iso_or_equiv
_atom_site_adp_type
_atom_site_occupancy
_atom_site_site_symmetry_order
_atom_site_calc_flag
_atom_site_refinement_flags_posn
Hf1 Hf 0.06155(2) 0.73817(2) 0.39157(2) 0.01697(4) Uani 1 1 d .
N1 N 0.2046(2) 0.80388(17) 0.47176(15) 0.0177(5) Uani 1 1 d .
N2 N 0.0327(2) 0.70722(18) 0.52662(15) 0.0188(5) Uani 1 1 d .
C1 C 0.1970(3) 0.8226(2) 0.56188(18) 0.0197(6) Uani 1 1 d .
C2 C 0.0939(3) 0.7595(2) 0.58764(19) 0.0198(6) Uani 1 1 d .
C3 C 0.0632(3) 0.7539(2) 0.6689(2) 0.0258(7) Uani 1 1 d .
H3 H 0.1073 0.7905 0.7123 0.031 Uiso 1 1 calc R
C4 C -0.0323(3) 0.6943(2) 0.6856(2) 0.0295(8) Uani 1 1 d .
H4 H -0.0571 0.6913 0.7403 0.035 Uiso 1 1 calc R
C5 C -0.0918(3) 0.6391(2) 0.6227(2) 0.0275(8) Uani 1 1 d .
H5 H -0.1560 0.5969 0.6343 0.033 Uiso 1 1 calc R
C6 C -0.0582(3) 0.6453(2) 0.5428(2) 0.0221(7) Uani 1 1 d .
C7 C -0.1103(3) 0.5908(2) 0.4695(2) 0.0224(7) Uani 1 1 d .
C8 C -0.2008(3) 0.5220(2) 0.4737(2) 0.0292(8) Uani 1 1 d .
H8 H -0.2314 0.5087 0.5254 0.035 Uiso 1 1 calc R
C9 C -0.2459(3) 0.4729(2) 0.4026(2) 0.0342(9) Uani 1 1 d .
H9 H -0.3092 0.4269 0.4050 0.041 Uiso 1 1 calc R
C10 C -0.1990(3) 0.4908(2) 0.3282(2) 0.0324(8) Uani 1 1 d .
H10 H -0.2295 0.4567 0.2794 0.039 Uiso 1 1 calc R
C11 C -0.1076(3) 0.5582(2) 0.3243(2) 0.0285(8) Uani 1 1 d .
H11 H -0.0752 0.5690 0.2727 0.034 Uiso 1 1 calc R
C12 C -0.0610(3) 0.6113(2) 0.3946(2) 0.0236(7) Uani 1 1 d .
C13 C 0.1512(3) 0.6994(3) 0.2794(2) 0.0303(8) Uani 1 1 d .
H13A H 0.2278 0.7374 0.2757 0.045 Uiso 1 1 calc GR
H13B H 0.0875 0.7077 0.2290 0.045 Uiso 1 1 calc GR
H13C H 0.1780 0.6360 0.2840 0.045 Uiso 1 1 calc GR
C14 C -0.0967(3) 0.8337(2) 0.3485(2) 0.0293(8) Uani 1 1 d .
H14A H -0.1213 0.8666 0.3967 0.044 Uiso 1 1 calc GR
H14B H -0.1726 0.8005 0.3207 0.044 Uiso 1 1 calc GR
H14C H -0.0667 0.8764 0.3088 0.044 Uiso 1 1 calc GR
C15 C 0.3187(3) 0.8398(2) 0.43930(18) 0.0193(6) Uani 1 1 d .
C16 C 0.4336(3) 0.7872(2) 0.44456(18) 0.0206(6) Uani 1 1 d .
C17 C 0.5441(3) 0.8238(2) 0.4162(2) 0.0257(7) Uani 1 1 d .
H17 H 0.6222 0.7892 0.4209 0.031 Uiso 1 1 calc R
C18 C 0.5425(3) 0.9086(3) 0.3817(2) 0.0291(8) Uani 1 1 d .
H18 H 0.6194 0.9333 0.3644 0.035 Uiso 1 1 calc R
C19 C 0.4285(3) 0.9572(2) 0.3725(2) 0.0281(8) Uani 1 1 d .
H19 H 0.4271 1.0149 0.3468 0.034 Uiso 1 1 calc R
C20 C 0.3150(3) 0.9249(2) 0.39949(19) 0.0211(7) Uani 1 1 d .
C21 C 0.4434(3) 0.6906(2) 0.4767(2) 0.0251(7) Uani 1 1 d .
H21 H 0.3611 0.6761 0.5002 0.030 Uiso 1 1 calc R
C22 C 0.5585(3) 0.6767(3) 0.5461(2) 0.0332(8) Uani 1 1 d .
H22A H 0.6407 0.6835 0.5227 0.050 Uiso 1 1 calc GR
H22B H 0.5540 0.6161 0.5698 0.050 Uiso 1 1 calc GR
H22C H 0.5547 0.7217 0.5904 0.050 Uiso 1 1 calc GR
C23 C 0.4554(3) 0.6251(3) 0.4048(2) 0.0364(9) Uani 1 1 d .
H23A H 0.3808 0.6331 0.3607 0.055 Uiso 1 1 calc GR
H23B H 0.4565 0.5631 0.4259 0.055 Uiso 1 1 calc GR
H23C H 0.5367 0.6372 0.3818 0.055 Uiso 1 1 calc GR
C24 C 0.1921(3) 0.9807(2) 0.3789(2) 0.0253(7) Uani 1 1 d .
H24 H 0.1225 0.9528 0.4080 0.030 Uiso 1 1 calc R
C25 C 0.1467(3) 0.9770(3) 0.2843(2) 0.0362(9) Uani 1 1 d .
H25A H 0.2137 1.0038 0.2544 0.054 Uiso 1 1 calc GR
H25B H 0.0649 1.0108 0.2712 0.054 Uiso 1 1 calc GR
H25C H 0.1324 0.9141 0.2668 0.054 Uiso 1 1 calc GR
C26 C 0.2102(3) 1.0782(2) 0.4090(2) 0.0344(8) Uani 1 1 d .
H26A H 0.2379 1.0790 0.4698 0.052 Uiso 1 1 calc GR
H26B H 0.1274 1.1108 0.3960 0.052 Uiso 1 1 calc GR
H26C H 0.2771 1.1074 0.3805 0.052 Uiso 1 1 calc GR
C27 C 0.3250(3) 0.8060(3) 0.62056(19) 0.0271(7) Uani 1 1 d .
H27A H 0.3477 0.7419 0.6194 0.041 Uiso 1 1 calc GR
H27B H 0.3138 0.8234 0.6779 0.041 Uiso 1 1 calc GR
H27C H 0.3950 0.8419 0.6018 0.041 Uiso 1 1 calc GR
C28 C 0.1544(3) 0.9200(2) 0.5748(2) 0.0295(8) Uani 1 1 d .
H28A H 0.2203 0.9615 0.5586 0.044 Uiso 1 1 calc GR
H28B H 0.1452 0.9293 0.6341 0.044 Uiso 1 1 calc GR
H28C H 0.0703 0.9313 0.5401 0.044 Uiso 1 1 calc GR

loop_
_atom_site_aniso_label
_atom_site_aniso_U_11
_atom_site_aniso_U_22
_atom_site_aniso_U_33
_atom_site_aniso_U_23
_atom_site_aniso_U_13
_atom_site_aniso_U_12
Hf1 0.01647(6) 0.01641(8) 0.01773(7) 0.00118(5) 0.00126(4) 0.00003(5)
N1 0.0192(12) 0.0158(14) 0.0178(12) 0.0008(10) 0.0019(9) 0.0002(10)
N2 0.0162(12) 0.0183(14) 0.0214(13) 0.0026(11) 0.0007(10) 0.0031(10)
C1 0.0207(15) 0.0194(18) 0.0188(15) -0.0006(12) 0.0023(12) -0.0004(12)
C2 0.0189(14) 0.0204(18) 0.0199(15) 0.0033(12) 0.0020(11) 0.0061(12)
C3 0.0280(17) 0.030(2) 0.0195(15) 0.0028(13) 0.0034(12) 0.0054(14)
C4 0.0294(17) 0.035(2) 0.0261(17) 0.0097(15) 0.0105(14) 0.0055(15)
C5 0.0222(16) 0.031(2) 0.0304(18) 0.0123(15) 0.0081(13) 0.0012(14)
C6 0.0166(14) 0.0196(18) 0.0296(17) 0.0075(14) 0.0019(12) 0.0056(12)
C7 0.0169(14) 0.0195(18) 0.0303(17) 0.0055(14) 0.0012(13) 0.0012(12)
C8 0.0228(16) 0.025(2) 0.040(2) 0.0108(16) 0.0069(14) 0.0007(14)
C9 0.0221(17) 0.022(2) 0.056(2) 0.0029(18) -0.0021(16) -0.0058(14)
C10 0.0327(19) 0.022(2) 0.040(2) -0.0006(16) -0.0067(15) -0.0034(15)
C11 0.0283(17) 0.0220(19) 0.0337(19) 0.0016(15) -0.0006(14) -0.0030(14)
C12 0.0196(15) 0.0213(19) 0.0285(17) 0.0045(14) -0.0020(13) 0.0023(13)
C13 0.0239(16) 0.040(2) 0.0275(18) -0.0060(16) 0.0041(13) -0.0011(15)
C14 0.0228(16) 0.027(2) 0.0359(19) 0.0036(15) -0.0022(14) 0.0005(14)
C15 0.0177(14) 0.0219(18) 0.0177(15) -0.0011(12) 0.0008(11) -0.0034(12)
C16 0.0206(14) 0.0227(18) 0.0180(15) -0.0021(13) 0.0006(12) -0.0010(13)
C17 0.0175(15) 0.033(2) 0.0267(17) -0.0016(15) 0.0038(12) 0.0028(13)
C18 0.0202(16) 0.034(2) 0.0337(19) -0.0022(16) 0.0074(14) -0.0081(14)
C19 0.0341(18) 0.0201(19) 0.0307(18) 0.0037(14) 0.0061(14) -0.0061(14)
C20 0.0203(15) 0.0229(18) 0.0196(15) -0.0016(13) 0.0006(12) -0.0022(13)
C21 0.0209(15) 0.0216(19) 0.0318(18) -0.0010(14) -0.0004(13) 0.0027(13)
C22 0.0263(17) 0.038(2) 0.034(2) 0.0019(16) -0.0013(15) 0.0076(15)
C23 0.034(2) 0.029(2) 0.044(2) -0.0094(17) -0.0055(16) 0.0071(16)
C24 0.0257(16) 0.0185(18) 0.0313(18) 0.0079(14) 0.0022(13) -0.0002(13)
C25 0.0320(19) 0.037(2) 0.038(2) 0.0127(17) -0.0021(16) -0.0035(17)
C26 0.0349(19) 0.023(2) 0.046(2) 0.0068(17) 0.0058(16) 0.0035(15)
C27 0.0237(16) 0.037(2) 0.0189(15) -0.0057(14) -0.0019(12) -0.0032(15)
C28 0.0388(19) 0.0212(19) 0.0303(19) -0.0028(15) 0.0111(15) 0.0000(15)

loop_
_atom_type_symbol
_atom_type_description
_atom_type_scat_dispersion_real
_atom_type_scat_dispersion_imag
_atom_type_scat_source
C C 0.0033 0.0016 'International Tables Vol C Tables 4.2.6.8 and 6.1.1.4'
H H 0.0000 0.0000 'International Tables Vol C Tables 4.2.6.8 and 6.1.1.4'
N N 0.0061 0.0033 'International Tables Vol C Tables 4.2.6.8 and 6.1.1.4'
Hf Hf -0.5830 6.1852 'International Tables Vol C Tables 4.2.6.8 and 6.1.1.4'

loop_
_geom_angle_atom_site_label_1
_geom_angle_atom_site_label_2
_geom_angle_atom_site_label_3
_geom_angle
N1 Hf1 N2 71.12(9)
N1 Hf1 C12 136.86(10)
N1 Hf1 C13 106.70(11)
N1 Hf1 C14 109.21(12)
C12 Hf1 N2 70.52(10)
C13 Hf1 N2 148.02(12)
C13 Hf1 C12 95.70(13)
C14 Hf1 N2 103.93(11)
C14 Hf1 C12 98.50(12)
C14 Hf1 C13 106.64(13)
C1 N1 Hf1 124.51(18)
C15 N1 Hf1 119.60(18)
C15 N1 C1 115.8(2)
C2 N2 Hf1 118.1(2)
C2 N2 C6 121.2(3)
C6 N2 Hf1 120.1(2)
N1 C1 C2 106.5(2)
N1 C1 C27 114.3(2)
N1 C1 C28 111.3(3)
C2 C1 C27 108.1(3)
C2 C1 C28 108.6(2)
C28 C1 C27 107.9(3)
N2 C2 C1 115.8(3)
N2 C2 C3 120.6(3)
C3 C2 C1 123.6(3)
C4 C3 C2 119.0(3)
C3 C4 C5 119.7(3)
C4 C5 C6 120.1(3)
N2 C6 C5 119.4(3)
N2 C6 C7 113.8(3)
C5 C6 C7 126.9(3)
C8 C7 C6 122.6(3)
C8 C7 C12 121.6(3)
C12 C7 C6 115.7(3)
C9 C8 C7 119.9(3)
C10 C9 C8 119.9(3)
C9 C10 C11 120.1(3)
C10 C11 C12 121.9(3)
C7 C12 Hf1 117.8(2)
C7 C12 C11 116.4(3)
C11 C12 Hf1 125.2(2)
C16 C15 N1 119.5(3)
C20 C15 N1 121.1(3)
C20 C15 C16 119.4(3)
C15 C16 C21 123.8(3)
C17 C16 C15 118.9(3)
C17 C16 C21 117.3(3)
C18 C17 C16 121.6(3)
C19 C18 C17 119.1(3)
C18 C19 C20 122.3(3)
C15 C20 C24 123.9(3)
C19 C20 C15 118.5(3)
C19 C20 C24 117.5(3)
C16 C21 C22 112.5(3)
C16 C21 C23 110.5(3)
C23 C21 C22 109.3(3)
C20 C24 C25 109.3(3)
C20 C24 C26 112.7(3)
C26 C24 C25 110.8(3)

loop_
_geom_bond_atom_site_label_1
_geom_bond_atom_site_label_2
_geom_bond_distance
Hf1 N1 2.067(2)
Hf1 N2 2.279(2)
Hf1 C12 2.273(3)
Hf1 C13 2.214(3)
Hf1 C14 2.202(3)
N1 C1 1.489(4)
N1 C15 1.455(4)
N2 C2 1.339(4)
N2 C6 1.365(4)
C1 C2 1.518(4)
C1 C27 1.535(4)
C1 C28 1.532(4)
C2 C3 1.390(4)
C3 C4 1.378(5)
C4 C5 1.379(5)
C5 C6 1.379(4)
C6 C7 1.469(4)
C7 C8 1.392(4)
C7 C12 1.405(4)
C8 C9 1.381(5)
C9 C10 1.378(5)
C10 C11 1.383(5)
C11 C12 1.406(5)
C15 C16 1.414(4)
C15 C20 1.413(4)
C16 C17 1.396(4)
C16 C21 1.521(5)
C17 C18 1.375(5)
C18 C19 1.371(5)
C19 C20 1.391(4)
C20 C24 1.513(4)
C21 C22 1.529(4)
C21 C23 1.528(5)
C24 C25 1.531(4)
C24 C26 1.528(5)
